data_7023197
loop_
_publ_author_name
'Savard, Didier'
'Leznoff, Daniel B.'

_publ_section_title
;
 Synthesis, structure and light scattering properties of
 tetraalkylammonium metal isothiocyanate salts.
;
_journal_issue 42
_journal_name_full 'Dalton transactions (Cambridge, England : 2003)'
_journal_page_first 14982
_journal_page_last 14991
_journal_paper_doi 10.1039/c3dt50974e
_journal_volume 42
_journal_year 2013
_chemical_formula_moiety 'C53.94 H107.82 Eu1 N9 S6'
_chemical_formula_sum 'C53.94 H107.82 Eu N9 S6'
_chemical_formula_weight 1226.95
_space_group_IT_number 2
_symmetry_cell_setting triclinic
_symmetry_space_group_name_Hall '-P 1'
_symmetry_space_group_name_H-M 'P -1'
_cell_angle_alpha 90.9370(10)
_cell_angle_beta 92.3400(10)
_cell_angle_gamma 96.7250(10)
_cell_formula_units_Z 2
_cell_length_a 12.41400(10)
_cell_length_b 12.88360(10)
_cell_length_c 22.7811(2)
_cell_measurement_reflns_used 9951
_cell_measurement_temperature 296(2)
_cell_measurement_theta_max 25.54
_cell_measurement_theta_min 2.36
_cell_volume 3614.63(5)
_computing_cell_refinement 'USER DEFINED CELL REFINEMENT'
_computing_data_collection 'USER DEFINED DATA COLLECTION'
_computing_data_reduction 'USER DEFINED DATA REDUCTION'
_computing_molecular_graphics 'CAMERON (Watkin et al., 1996)'
_computing_publication_material 'CRYSTALS (Betteridge et al., 2003)'
_computing_structure_refinement 'CRYSTALS (Betteridge et al., 2003)'
_computing_structure_solution 'SIR92 (Altomare et al., 1994)'
_diffrn_ambient_temperature 293
_diffrn_measured_fraction_theta_full 0.992
_diffrn_measured_fraction_theta_max 0.989
_diffrn_measurement_device Serial
_diffrn_measurement_device_type Unknown
_diffrn_measurement_method \w/2\q
_diffrn_radiation_monochromator graphite
_diffrn_radiation_type 'Mo K\a'
_diffrn_radiation_wavelength 0.71073
_diffrn_reflns_av_R_equivalents 0.027
_diffrn_reflns_limit_h_max 15
_diffrn_reflns_limit_h_min -14
_diffrn_reflns_limit_k_max 16
_diffrn_reflns_limit_k_min -16
_diffrn_reflns_limit_l_max 28
_diffrn_reflns_limit_l_min -28
_diffrn_reflns_number 55962
_diffrn_reflns_theta_full 25.111
_diffrn_reflns_theta_max 26.432
_diffrn_reflns_theta_min 1.592
_diffrn_standards_number 0
_exptl_absorpt_coefficient_mu 1.077
_exptl_absorpt_correction_T_max 0.7454
_exptl_absorpt_correction_T_min 0.6258
_exptl_absorpt_correction_type multi-scan
_exptl_absorpt_process_details 'SADABS (Siemens, 1996)'
_exptl_crystal_colour Yellow
_exptl_crystal_density_diffrn 1.127
_exptl_crystal_density_method 'not measured'
_exptl_crystal_description Block
_exptl_crystal_F_000 1306.898
_exptl_crystal_size_max 0.44
_exptl_crystal_size_mid 0.43
_exptl_crystal_size_min 0.15
_refine_diff_density_max 0.53
_refine_diff_density_min -0.25
_refine_ls_extinction_method None
_refine_ls_goodness_of_fit_ref 1.0300
_refine_ls_hydrogen_treatment constr
_refine_ls_matrix_type full
_refine_ls_number_parameters 652
_refine_ls_number_reflns 9367
_refine_ls_number_restraints 4
_refine_ls_R_factor_all 0.0539
_refine_ls_R_factor_gt 0.0342
_refine_ls_shift/su_max 0.0008683
_refine_ls_shift/su_mean 0.0000280
_refine_ls_structure_factor_coef F
_refine_ls_weighting_details
;
 Method, part 1, Chebychev polynomial, (Watkin, 1994, Prince, 1982) 
 [weight] = 1.0/[A~0~*T~0~(x)+A~1~*T~1~(x) ... +A~n-1~]*T~n-1~(x)] 
 where A~i~ are the Chebychev coefficients listed below and x= Fcalc/Fmax 
 Method = Robust Weighting (Prince, 1982) 
 W = [weight] * [1-(deltaF/6*sigmaF)^2^]^2^ 
 A~i~ are: 
 0.272 0.308 0.193 0.796E-01 0.293E-01 
;
_refine_ls_weighting_scheme calc
_refine_ls_wR_factor_all 0.0637
_refine_ls_wR_factor_gt 0.0360
_refine_ls_wR_factor_ref 0.0348
_reflns_limit_h_max 15
_reflns_limit_h_min -15
_reflns_limit_k_max 16
_reflns_limit_k_min -16
_reflns_limit_l_max 28
_reflns_limit_l_min 0
_reflns_number_gt 10083
_reflns_number_total 14706
_reflns_threshold_expression I>2.0\s(I)
_oxford_refine_ls_r_factor_ref 0.0322
_oxford_refine_ls_scale 0.10395(8)
_oxford_reflns_number_all 14706
_oxford_reflns_threshold_expression_ref I>2.5\s(I)
_cod_data_source_file c3dt50974e.txt
_cod_data_source_block C54H108EuN9S6
_cod_depositor_comments
;
The following automatic conversions were performed:

'_symmetry_cell_setting' value 'Triclinic' changed to 'triclinic'
according to /home/saulius/struct/CIF-dictionaries/cif_core.dic
dictionary named 'cif_core.dic' version 2.4.2 from
2011-04-26.

'_exptl_absorpt_correction_type' value 'Multi-scan'
changed to 'multi-scan' according to
/home/saulius/struct/CIF-dictionaries/cif_core.dic dictionary named
'cif_core.dic' version 2.4.2 from 2011-04-26.

Automatic conversion script
Id: cif_fix_values 1891 2012-01-12 08:04:46Z andrius 
;
_cod_original_sg_symbol_H-M 'P -1 '
_cod_original_formula_sum 'C53.94 H107.82 Eu1 N9 S6'
_cod_database_code 7023197

loop_
_symmetry_equiv_pos_as_xyz
x,y,z
-x,-y,-z

loop_
_atom_site_label
_atom_site_type_symbol
_atom_site_fract_x
_atom_site_fract_y
_atom_site_fract_z
_atom_site_U_iso_or_equiv
_atom_site_occupancy
_atom_site_adp_type
_atom_site_refinement_flags_posn
_atom_site_refinement_flags_occupancy
_atom_site_disorder_group
Eu1 Eu 0.433201(14) 0.292152(13) 0.251729(7) 0.0649 1.0000 Uani . . .
S1 S 0.18364(9) 0.47442(11) 0.11262(6) 0.1250 1.0000 Uani . . .
S2 S 0.23657(10) 0.44075(9) 0.42268(4) 0.1001 1.0000 Uani . . .
S3 S 0.16742(12) -0.04236(9) 0.25467(6) 0.1221 1.0000 Uani . . .
S4 S 0.65090(9) 0.07199(8) 0.38739(5) 0.0926 1.0000 Uani . . .
S5 S 0.66683(9) 0.16320(10) 0.08975(4) 0.0976 1.0000 Uani . . .
S6 S 0.69457(11) 0.63023(11) 0.26113(7) 0.1366 1.0000 Uani . . .
N1 N 0.3125(3) 0.3747(3) 0.18909(14) 0.0892 1.0000 Uani . . .
N2 N 0.3412(3) 0.3539(2) 0.33341(14) 0.0930 1.0000 Uani . . .
N3 N 0.3062(3) 0.1383(3) 0.24565(14) 0.0952 1.0000 Uani . . .
N4 N 0.5403(3) 0.2001(2) 0.31771(14) 0.0941 1.0000 Uani . . .
N5 N 0.5333(3) 0.2299(2) 0.17291(14) 0.0858 1.0000 Uani . . .
N6 N 0.5635(3) 0.4431(3) 0.26133(14) 0.0910 1.0000 Uani . . .
N7 N -0.0414(2) 0.3219(2) 0.24538(13) 0.0785 1.0000 Uani . . .
N8 N 0.44003(19) 0.24247(16) 0.53649(10) 0.0568 1.0000 Uani . . .
N9 N 0.6157(2) 0.1502(2) 0.89264(10) 0.0687 1.0000 Uani . . .
C1 C 0.2592(3) 0.4165(3) 0.15712(16) 0.0769 1.0000 Uani . . 1
C2 C 0.2971(3) 0.3906(3) 0.37052(15) 0.0716 1.0000 Uani . . .
C3 C 0.2479(3) 0.0630(3) 0.24980(15) 0.0797 1.0000 Uani . . .
C4 C 0.5866(3) 0.1461(2) 0.34622(14) 0.0685 1.0000 Uani . . .
C5 C 0.5890(3) 0.2027(3) 0.13781(14) 0.0683 1.0000 Uani . . .
C6 C 0.6187(3) 0.5213(3) 0.26132(16) 0.0802 1.0000 Uani . . .
C7 C 0.0242(3) 0.2603(3) 0.20572(17) 0.0834 1.0000 Uani . . .
C8 C -0.0354(3) 0.1595(3) 0.18030(19) 0.0975 1.0000 Uani . . .
C9 C 0.0298(4) 0.1182(4) 0.1324(2) 0.1124 1.0000 Uani . . .
C10 C -0.0270(5) 0.0205(5) 0.1033(3) 0.1689 1.0000 Uani . . .
C11 C -0.1405(3) 0.3539(3) 0.2117(2) 0.0933 1.0000 Uani . . .
C12 C -0.1163(4) 0.4108(5) 0.1551(3) 0.1428 1.0000 Uani . . .
C13 C -0.2083(4) 0.4502(4) 0.1264(3) 0.1299 1.0000 Uani . . .
C14 C -0.1861(5) 0.5017(7) 0.0700(4) 0.2140 1.0000 Uani . . .
C15 C 0.0335(3) 0.4195(3) 0.26600(18) 0.0836 1.0000 Uani . . .
C16 C -0.0132(3) 0.4902(3) 0.3090(2) 0.1045 1.0000 Uani . . .
C17 C 0.0553(4) 0.5953(4) 0.3156(3) 0.1220 1.0000 Uani . . .
C18 C 0.0466(5) 0.6624(4) 0.2616(3) 0.1594 1.0000 Uani . . .
C19 C -0.0808(3) 0.2584(3) 0.29696(19) 0.0933 1.0000 Uani . . .
C20 C 0.0061(4) 0.2197(4) 0.3355(2) 0.1121 1.0000 Uani . . .
C21 C -0.0422(6) 0.1655(7) 0.3877(4) 0.1779 1.0000 Uani D . .
C22 C -0.038(2) 0.225(2) 0.4424(9) 0.1473 0.259(17) Uani D P 1
C23 C 0.4911(2) 0.3335(2) 0.50111(13) 0.0617 1.0000 Uani . . .
C24 C 0.6010(3) 0.3233(2) 0.47791(14) 0.0692 1.0000 Uani . . .
C25 C 0.6320(3) 0.4132(3) 0.43735(16) 0.0805 1.0000 Uani . . .
C26 C 0.7402(4) 0.4119(4) 0.4115(2) 0.1201 1.0000 Uani . . .
C27 C 0.4212(2) 0.1426(2) 0.49853(12) 0.0608 1.0000 Uani . . .
C28 C 0.3477(3) 0.1464(3) 0.44474(14) 0.0796 1.0000 Uani . . .
C29 C 0.3255(3) 0.0387(3) 0.41419(16) 0.0904 1.0000 Uani . . .
C30 C 0.2547(4) -0.0408(3) 0.4452(2) 0.1046 1.0000 Uani . . .
C31 C 0.3336(2) 0.2746(2) 0.55713(13) 0.0624 1.0000 Uani . . .
C32 C 0.2631(3) 0.1925(3) 0.58916(17) 0.0787 1.0000 Uani . . .
C33 C 0.1554(3) 0.2303(3) 0.60184(19) 0.0910 1.0000 Uani . . .
C34 C 0.0784(4) 0.1514(4) 0.6295(3) 0.1626 1.0000 Uani . . .
C35 C 0.5137(2) 0.2196(2) 0.58827(13) 0.0617 1.0000 Uani . . .
C36 C 0.5426(3) 0.3079(2) 0.63292(14) 0.0702 1.0000 Uani . . .
C37 C 0.6253(3) 0.2790(3) 0.67860(15) 0.0779 1.0000 Uani . . .
C38 C 0.6468(3) 0.3602(3) 0.72748(15) 0.0920 1.0000 Uani . . .
C39 C 0.5634(3) 0.1251(3) 0.83159(13) 0.0752 1.0000 Uani . . .
C40 C 0.4425(3) 0.0934(3) 0.82928(15) 0.0900 1.0000 Uani . . .
C41 C 0.3982(3) 0.0669(4) 0.76832(17) 0.1017 1.0000 Uani . . .
C42 C 0.2786(4) 0.0354(5) 0.7646(2) 0.1398 1.0000 Uani . . .
C43 C 0.6076(3) 0.0530(3) 0.92985(14) 0.0773 1.0000 Uani . . .
C44 C 0.6685(3) -0.0349(3) 0.90941(18) 0.0930 1.0000 Uani . . .
C45 C 0.6590(4) -0.1225(4) 0.9534(2) 0.1241 1.0000 Uani D . .
C46 C 0.7309(7) -0.1138(8) 1.0007(4) 0.1424 0.603(10) Uani D P 1
C47 C 0.7328(3) 0.1936(3) 0.88400(14) 0.0738 1.0000 Uani . . .
C48 C 0.8019(3) 0.2158(3) 0.93961(17) 0.0957 1.0000 Uani . . .
C49 C 0.9168(3) 0.2556(4) 0.9270(2) 0.1115 1.0000 Uani . . .
C50 C 0.9912(5) 0.2677(6) 0.9799(3) 0.1820 1.0000 Uani . . .
C51 C 0.5565(3) 0.2291(3) 0.92485(14) 0.0773 1.0000 Uani . . .
C52 C 0.5509(3) 0.3333(3) 0.89566(16) 0.0850 1.0000 Uani . . .
C53 C 0.4857(4) 0.4010(4) 0.9305(2) 0.1140 1.0000 Uani . . .
C54 C 0.4862(4) 0.5095(4) 0.9075(2) 0.1228 1.0000 Uani . . .
C55 C 0.7151(9) -0.2061(8) 0.9523(6) 0.1075 0.397(10) Uani D P 2
C56 C 0.0249(10) 0.1399(12) 0.4318(6) 0.2071 0.741(17) Uani D P 2
H71 H 0.0843 0.2442 0.2339 0.1866(14) 1.0000 Uiso R . .
H72 H 0.0513 0.3014 0.1741 0.0844(14) 1.0000 Uiso R . .
H81 H -0.0495 0.1084 0.2099 0.1072(14) 1.0000 Uiso R . .
H82 H -0.1052 0.1752 0.1633 0.1928(14) 1.0000 Uiso R . .
H91 H 0.0414 0.1675 0.1007 0.1662(14) 1.0000 Uiso R . .
H92 H 0.0997 0.1028 0.1482 0.1383(14) 1.0000 Uiso R . .
H101 H 0.0171 -0.0022 0.0737 0.1973(14) 1.0000 Uiso R . .
H102 H -0.0385 -0.0324 0.1318 0.1973(14) 1.0000 Uiso R . .
H103 H -0.0948 0.0339 0.0861 0.1973(14) 1.0000 Uiso R . .
H111 H -0.1849 0.2903 0.1979 0.0685(14) 1.0000 Uiso R . .
H112 H -0.1749 0.3965 0.2392 0.1205(14) 1.0000 Uiso R . .
H121 H -0.0665 0.4732 0.1703 0.1538(14) 1.0000 Uiso R . .
H122 H -0.0847 0.3725 0.1237 0.2330(14) 1.0000 Uiso R . .
H131 H -0.2321 0.5001 0.1526 0.1586(14) 1.0000 Uiso R . .
H132 H -0.2646 0.3942 0.1195 0.1586(14) 1.0000 Uiso R . .
H141 H -0.2509 0.5250 0.0543 0.2504(14) 1.0000 Uiso R . .
H142 H -0.1324 0.5599 0.0767 0.2504(14) 1.0000 Uiso R . .
H143 H -0.1608 0.4542 0.0429 0.2504(14) 1.0000 Uiso R . .
H151 H 0.0976 0.3947 0.2848 0.0884(14) 1.0000 Uiso R . .
H152 H 0.0583 0.4595 0.2316 0.1040(14) 1.0000 Uiso R . .
H161 H -0.0219 0.4555 0.3449 0.1207(14) 1.0000 Uiso R . .
H162 H -0.0861 0.5024 0.2947 0.1009(14) 1.0000 Uiso R . .
H171 H 0.1308 0.5857 0.3201 0.1249(14) 1.0000 Uiso R . .
H172 H 0.0339 0.6303 0.3513 0.1359(14) 1.0000 Uiso R . .
H181 H 0.0909 0.7272 0.2678 0.1915(14) 1.0000 Uiso R . .
H182 H -0.0266 0.6748 0.2540 0.1915(14) 1.0000 Uiso R . .
H183 H 0.0710 0.6263 0.2289 0.1915(14) 1.0000 Uiso R . .
H191 H -0.1193 0.3006 0.3226 0.1322(14) 1.0000 Uiso R . .
H192 H -0.1317 0.1977 0.2796 0.0924(14) 1.0000 Uiso R . .
H201 H 0.0584 0.2788 0.3479 0.1218(14) 1.0000 Uiso R . .
H202 H 0.0418 0.1679 0.3128 0.1558(14) 1.0000 Uiso R . .
H211 H -0.1037 0.2079 0.3972 0.2435(14) 1.0000 Uiso R . .
H212 H -0.0715 0.1009 0.3766 0.2435(14) 1.0000 Uiso R . .
H231 H 0.5102 0.3934 0.5289 0.0415(14) 1.0000 Uiso R . .
H232 H 0.4448 0.3465 0.4675 0.0919(14) 1.0000 Uiso R . .
H241 H 0.5928 0.2599 0.4526 0.0781(14) 1.0000 Uiso R . .
H242 H 0.6541 0.3237 0.5098 0.0704(14) 1.0000 Uiso R . .
H251 H 0.5774 0.4100 0.4035 0.0930(14) 1.0000 Uiso R . .
H252 H 0.6379 0.4746 0.4623 0.0949(14) 1.0000 Uiso R . .
H261 H 0.7538 0.4648 0.3831 0.1267(14) 1.0000 Uiso R . .
H262 H 0.7913 0.4235 0.4451 0.0740(14) 1.0000 Uiso R . .
H263 H 0.7407 0.3421 0.3936 0.1739(14) 1.0000 Uiso R . .
H271 H 0.3920 0.0873 0.5244 0.0679(14) 1.0000 Uiso R . .
H272 H 0.4942 0.1309 0.4879 0.0568(14) 1.0000 Uiso R . .
H281 H 0.3800 0.1944 0.4151 0.1390(14) 1.0000 Uiso R . .
H282 H 0.2733 0.1606 0.4527 0.1013(14) 1.0000 Uiso R . .
H291 H 0.3945 0.0150 0.4017 0.1034(14) 1.0000 Uiso R . .
H292 H 0.2867 0.0601 0.3783 0.1179(14) 1.0000 Uiso R . .
H301 H 0.1827 -0.0198 0.4492 0.1041(14) 1.0000 Uiso R . .
H302 H 0.2499 -0.1063 0.4234 0.2248(14) 1.0000 Uiso R . .
H303 H 0.2878 -0.0495 0.4830 0.1707(14) 1.0000 Uiso R . .
H311 H 0.3532 0.3352 0.5855 0.0703(14) 1.0000 Uiso R . .
H312 H 0.2958 0.2933 0.5229 0.1028(14) 1.0000 Uiso R . .
H321 H 0.2995 0.1790 0.6260 0.1175(14) 1.0000 Uiso R . .
H322 H 0.2484 0.1310 0.5663 0.0948(14) 1.0000 Uiso R . .
H331 H 0.1635 0.2934 0.6243 0.1494(14) 1.0000 Uiso R . .
H332 H 0.1204 0.2431 0.5644 0.0890(14) 1.0000 Uiso R . .
H341 H 0.0128 0.1802 0.6361 0.2033(14) 1.0000 Uiso R . .
H342 H 0.1100 0.1332 0.6660 0.2033(14) 1.0000 Uiso R . .
H343 H 0.0634 0.0907 0.6049 0.2033(14) 1.0000 Uiso R . .
H351 H 0.4775 0.1586 0.6071 0.0818(14) 1.0000 Uiso R . .
H352 H 0.5831 0.2060 0.5727 0.0805(14) 1.0000 Uiso R . .
H361 H 0.4781 0.3252 0.6515 0.1013(14) 1.0000 Uiso R . .
H362 H 0.5665 0.3728 0.6139 0.1013(14) 1.0000 Uiso R . .
H371 H 0.5921 0.2126 0.6929 0.1393(14) 1.0000 Uiso R . .
H372 H 0.6955 0.2722 0.6607 0.0828(14) 1.0000 Uiso R . .
H381 H 0.6996 0.3356 0.7547 0.1336(14) 1.0000 Uiso R . .
H382 H 0.6747 0.4276 0.7128 0.1053(14) 1.0000 Uiso R . .
H383 H 0.5826 0.3668 0.7485 0.2072(14) 1.0000 Uiso R . .
H391 H 0.6016 0.0748 0.8143 0.0649(14) 1.0000 Uiso R . .
H392 H 0.5739 0.1887 0.8074 0.1263(14) 1.0000 Uiso R . .
H401 H 0.4267 0.0357 0.8550 0.1193(14) 1.0000 Uiso R . .
H402 H 0.4097 0.1520 0.8473 0.0998(14) 1.0000 Uiso R . .
H411 H 0.4300 0.0108 0.7547 0.1098(14) 1.0000 Uiso R . .
H412 H 0.4143 0.1230 0.7420 0.0958(14) 1.0000 Uiso R . .
H421 H 0.2574 -0.0183 0.7336 0.2238(14) 1.0000 Uiso R . .
H422 H 0.2445 0.0981 0.7580 0.2067(14) 1.0000 Uiso R . .
H423 H 0.2610 0.0057 0.8032 0.2710(14) 1.0000 Uiso R . .
H431 H 0.6357 0.0723 0.9710 0.1101(14) 1.0000 Uiso R . .
H432 H 0.5290 0.0264 0.9266 0.1284(14) 1.0000 Uiso R . .
H441 H 0.6429 -0.0575 0.8713 0.1058(14) 1.0000 Uiso R . .
H442 H 0.7444 -0.0056 0.9070 0.1006(14) 1.0000 Uiso R . .
H451 H 0.5970 -0.1129 0.9750 0.1576(14) 1.0000 Uiso R . .
H452 H 0.6450 -0.1851 0.9303 0.1576(14) 1.0000 Uiso R . .
H461 H 0.7184 -0.1732 1.0247 0.1717(14) 0.603(10) Uiso R P 1
H462 H 0.7205 -0.0527 1.0227 0.1717(14) 0.603(10) Uiso R P 1
H463 H 0.8031 -0.1079 0.9879 0.1717(14) 0.603(10) Uiso R P 1
H471 H 0.7598 0.1375 0.8634 0.1033(14) 1.0000 Uiso R . .
H472 H 0.7341 0.2588 0.8591 0.1284(14) 1.0000 Uiso R . .
H481 H 0.8008 0.1454 0.9573 0.1804(14) 1.0000 Uiso R . .
H482 H 0.7749 0.2696 0.9650 0.0720(14) 1.0000 Uiso R . .
H491 H 0.9146 0.3224 0.9075 0.1379(14) 1.0000 Uiso R . .
H492 H 0.9426 0.2034 0.8995 0.1694(14) 1.0000 Uiso R . .
H501 H 1.0624 0.2931 0.9691 0.2223(14) 1.0000 Uiso R . .
H502 H 0.9656 0.3166 1.0061 0.2223(14) 1.0000 Uiso R . .
H503 H 0.9924 0.2026 0.9987 0.2223(14) 1.0000 Uiso R . .
H511 H 0.4847 0.2006 0.9334 0.1054(14) 1.0000 Uiso R . .
H512 H 0.5998 0.2444 0.9615 0.1209(14) 1.0000 Uiso R . .
H521 H 0.5092 0.3120 0.8591 0.1681(14) 1.0000 Uiso R . .
H522 H 0.6182 0.3689 0.8827 0.1422(14) 1.0000 Uiso R . .
H531 H 0.5127 0.4054 0.9719 0.1570(14) 1.0000 Uiso R . .
H532 H 0.4091 0.3688 0.9276 0.1565(14) 1.0000 Uiso R . .
H541 H 0.4437 0.5486 0.9313 0.1461(14) 1.0000 Uiso R . .
H542 H 0.5588 0.5426 0.9082 0.1461(14) 1.0000 Uiso R . .
H543 H 0.4569 0.5058 0.8682 0.1461(14) 1.0000 Uiso R . .
H551 H 0.6940 -0.2493 0.9842 0.1263(14) 0.397(10) Uiso R P 2
H552 H 0.7906 -0.1831 0.9564 0.1263(14) 0.397(10) Uiso R P 2
H553 H 0.7000 -0.2447 0.9164 0.1263(14) 0.397(10) Uiso R P 2
H561 H -0.0169 0.1077 0.4620 0.2502(14) 0.741(17) Uiso R P 2
H562 H 0.0671 0.2014 0.4471 0.2502(14) 0.741(17) Uiso R P 2
H563 H 0.0716 0.0928 0.4175 0.2502(14) 0.741(17) Uiso R P 2
H221 H -0.0691 0.1831 0.4730 0.1288(14) 0.259(17) Uiso R P 1
H222 H 0.0349 0.2495 0.4531 0.1288(14) 0.259(17) Uiso R P 1
H223 H -0.0784 0.2823 0.4364 0.1288(14) 0.259(17) Uiso R P 1

loop_
_atom_site_aniso_label
_atom_site_aniso_U_11
_atom_site_aniso_U_22
_atom_site_aniso_U_33
_atom_site_aniso_U_23
_atom_site_aniso_U_13
_atom_site_aniso_U_12
Eu1 0.07601(11) 0.06106(10) 0.05836(9) 0.00612(6) -0.00121(7) 0.01134(7)
S1 0.0794(7) 0.1452(10) 0.1498(11) 0.0738(9) -0.0181(7) 0.0091(7)
S2 0.1189(8) 0.1109(8) 0.0760(6) -0.0092(5) 0.0063(6) 0.0376(7)
S3 0.1420(11) 0.0903(7) 0.1230(9) 0.0035(7) 0.0121(8) -0.0342(7)
S4 0.1069(7) 0.0868(6) 0.0905(6) 0.0190(5) -0.0046(5) 0.0386(5)
S5 0.0877(7) 0.1270(9) 0.0759(6) -0.0157(6) 0.0157(5) 0.0010(6)
S6 0.1129(9) 0.1078(9) 0.1785(13) -0.0456(9) 0.0366(9) -0.0353(7)
N1 0.085(2) 0.097(2) 0.086(2) 0.0197(17) -0.0092(17) 0.0142(17)
N2 0.122(3) 0.087(2) 0.075(2) 0.0060(17) 0.0174(19) 0.0278(19)
N3 0.107(2) 0.084(2) 0.090(2) 0.0058(17) 0.0044(18) -0.0104(19)
N4 0.118(3) 0.086(2) 0.082(2) 0.0129(17) -0.0148(18) 0.0326(19)
N5 0.090(2) 0.091(2) 0.0765(19) -0.0026(16) 0.0108(17) 0.0083(17)
N6 0.094(2) 0.080(2) 0.095(2) -0.0031(17) -0.0060(17) -0.0002(18)
N7 0.0515(15) 0.0808(18) 0.102(2) -0.0027(16) 0.0088(14) 0.0011(13)
N8 0.0691(15) 0.0460(12) 0.0572(13) 0.0058(10) 0.0062(11) 0.0128(11)
N9 0.0703(16) 0.0823(17) 0.0504(13) 0.0043(12) 0.0051(12) -0.0043(14)
C1 0.062(2) 0.083(2) 0.084(2) 0.0165(18) -0.0005(17) 0.0016(17)
C2 0.084(2) 0.0648(19) 0.065(2) 0.0086(16) -0.0086(17) 0.0100(17)
C3 0.092(3) 0.079(2) 0.067(2) 0.0022(17) 0.0059(18) 0.006(2)
C4 0.081(2) 0.0613(18) 0.0645(18) 0.0003(15) 0.0026(16) 0.0122(16)
C5 0.069(2) 0.073(2) 0.0590(18) 0.0015(15) -0.0034(16) -0.0052(16)
C6 0.070(2) 0.085(3) 0.083(2) -0.0170(19) -0.0002(18) 0.007(2)
C7 0.064(2) 0.087(2) 0.100(3) -0.005(2) 0.0176(18) 0.0101(18)
C8 0.085(3) 0.093(3) 0.115(3) -0.015(2) 0.011(2) 0.012(2)
C9 0.112(3) 0.126(4) 0.103(3) -0.016(3) 0.003(3) 0.036(3)
C10 0.185(6) 0.151(5) 0.171(6) -0.068(5) 0.006(5) 0.033(5)
C11 0.059(2) 0.096(3) 0.124(3) -0.012(2) -0.001(2) 0.0092(19)
C12 0.078(3) 0.179(5) 0.171(5) 0.057(4) -0.010(3) 0.014(3)
C13 0.099(3) 0.125(4) 0.167(5) 0.010(4) 0.000(3) 0.019(3)
C14 0.129(5) 0.283(10) 0.234(8) 0.139(8) 0.014(5) 0.024(6)
C15 0.060(2) 0.079(2) 0.111(3) 0.000(2) 0.0072(19) 0.0008(17)
C16 0.088(3) 0.090(3) 0.134(4) -0.012(3) 0.014(3) 0.000(2)
C17 0.107(3) 0.089(3) 0.166(5) -0.018(3) 0.010(3) -0.005(3)
C18 0.150(5) 0.095(3) 0.230(7) 0.014(4) 0.004(5) 0.002(3)
C19 0.077(2) 0.088(3) 0.112(3) -0.004(2) 0.018(2) -0.009(2)
C20 0.110(3) 0.108(3) 0.113(3) 0.013(3) 0.005(3) -0.014(3)
C21 0.166(6) 0.172(6) 0.186(7) 0.067(6) -0.002(6) -0.030(5)
C22 0.131(19) 0.18(3) 0.13(2) 0.052(18) 0.005(15) 0.021(17)
C23 0.077(2) 0.0468(15) 0.0625(17) 0.0065(13) 0.0082(15) 0.0081(14)
C24 0.081(2) 0.0560(17) 0.0723(19) 0.0006(14) 0.0157(16) 0.0097(15)
C25 0.096(3) 0.070(2) 0.075(2) 0.0037(16) 0.0235(19) -0.0014(18)
C26 0.119(4) 0.113(3) 0.130(4) 0.010(3) 0.053(3) 0.002(3)
C27 0.0698(19) 0.0519(15) 0.0622(17) 0.0026(13) 0.0085(14) 0.0108(14)
C28 0.099(3) 0.071(2) 0.068(2) 0.0008(16) -0.0057(18) 0.0110(18)
C29 0.102(3) 0.092(3) 0.075(2) -0.0115(19) -0.003(2) 0.006(2)
C30 0.095(3) 0.094(3) 0.121(3) -0.004(2) -0.008(2) 0.000(2)
C31 0.0650(18) 0.0577(17) 0.0674(18) 0.0035(14) 0.0086(14) 0.0173(14)
C32 0.078(2) 0.068(2) 0.093(2) 0.0062(17) 0.0210(19) 0.0103(17)
C33 0.075(2) 0.090(3) 0.109(3) -0.003(2) 0.019(2) 0.0065(19)
C34 0.123(4) 0.117(4) 0.251(7) 0.007(4) 0.084(5) 0.000(3)
C35 0.0676(19) 0.0550(16) 0.0643(17) 0.0117(13) 0.0046(14) 0.0126(14)
C36 0.080(2) 0.0647(18) 0.0672(19) 0.0008(15) 0.0015(16) 0.0125(16)
C37 0.081(2) 0.078(2) 0.073(2) 0.0075(17) -0.0040(17) 0.0050(18)
C38 0.111(3) 0.094(3) 0.068(2) 0.0056(19) -0.007(2) 0.003(2)
C39 0.084(2) 0.087(2) 0.0529(17) 0.0004(15) 0.0019(16) 0.0002(18)
C40 0.092(3) 0.103(3) 0.069(2) 0.0028(19) -0.0026(19) -0.014(2)
C41 0.106(3) 0.116(3) 0.077(2) -0.005(2) -0.014(2) -0.006(3)
C42 0.108(4) 0.184(5) 0.113(4) 0.000(3) -0.031(3) -0.035(3)
C43 0.079(2) 0.088(2) 0.0607(18) 0.0130(17) 0.0006(16) -0.0085(19)
C44 0.093(3) 0.088(3) 0.095(3) 0.014(2) 0.002(2) -0.003(2)
C45 0.109(3) 0.113(4) 0.145(4) 0.044(3) -0.016(3) -0.004(3)
C46 0.122(7) 0.166(10) 0.136(8) 0.050(7) -0.008(6) 0.001(6)
C47 0.070(2) 0.081(2) 0.0682(19) 0.0063(16) 0.0075(16) -0.0045(17)
C48 0.082(3) 0.112(3) 0.087(3) 0.000(2) -0.004(2) -0.016(2)
C49 0.084(3) 0.101(3) 0.145(4) 0.029(3) -0.020(3) 0.000(2)
C50 0.122(4) 0.204(7) 0.204(7) 0.049(5) -0.067(4) -0.033(4)
C51 0.075(2) 0.096(2) 0.0583(18) 0.0010(17) 0.0074(16) -0.0021(18)
C52 0.086(2) 0.088(2) 0.080(2) 0.0015(19) 0.0148(19) 0.002(2)
C53 0.134(4) 0.117(3) 0.099(3) 0.012(3) 0.030(3) 0.039(3)
C54 0.118(4) 0.138(4) 0.117(4) 0.008(3) 0.019(3) 0.031(3)
C55 0.112(9) 0.078(7) 0.135(10) 0.016(7) 0.013(7) 0.017(6)
C56 0.163(10) 0.224(14) 0.224(12) 0.110(10) -0.037(9) -0.022(9)

loop_
_geom_angle_atom_site_label_1
_geom_angle_atom_site_label_2
_geom_angle_atom_site_label_3
_geom_angle
_geom_angle_publ_flag
N1 Eu1 N2 87.82(11) yes
N1 Eu1 N3 88.41(11) yes
N2 Eu1 N3 89.75(12) yes
N1 Eu1 N4 174.87(11) yes
N2 Eu1 N4 89.62(11) yes
N3 Eu1 N4 87.14(12) yes
N1 Eu1 N5 94.75(11) yes
N2 Eu1 N5 177.17(11) yes
N3 Eu1 N5 91.50(11) yes
N4 Eu1 N5 87.91(11) yes
N1 Eu1 N6 93.84(11) yes
N2 Eu1 N6 89.60(12) yes
N3 Eu1 N6 177.63(11) yes
N4 Eu1 N6 90.58(11) yes
N5 Eu1 N6 89.05(11) yes
Eu1 N1 C1 176.2(3) yes
Eu1 N2 C2 174.8(3) yes
Eu1 N3 C3 171.8(3) yes
Eu1 N4 C4 172.5(3) yes
Eu1 N5 C5 174.4(3) yes
Eu1 N6 C6 172.0(3) yes
C7 N7 C11 110.6(3) yes
C7 N7 C15 106.4(2) yes
C11 N7 C15 109.6(3) yes
C7 N7 C19 111.4(3) yes
C11 N7 C19 107.9(3) yes
C15 N7 C19 110.9(3) yes
C23 N8 C27 110.6(2) yes
C23 N8 C31 106.0(2) yes
C27 N8 C31 111.3(2) yes
C23 N8 C35 111.4(2) yes
C27 N8 C35 106.6(2) yes
C31 N8 C35 111.0(2) yes
C39 N9 C43 110.6(2) yes
C39 N9 C47 106.7(2) yes
C43 N9 C47 111.8(3) yes
C39 N9 C51 110.7(3) yes
C43 N9 C51 106.2(2) yes
C47 N9 C51 110.9(2) yes
S1 C1 N1 179.5(3) yes
S2 C2 N2 179.3(3) yes
S3 C3 N3 179.2(4) yes
S4 C4 N4 178.8(3) yes
S5 C5 N5 179.0(3) yes
S6 C6 N6 179.6(4) yes
N7 C7 C8 115.1(3) yes
N7 C7 H71 101.1 no
C8 C7 H71 109.5 no
N7 C7 H72 111.2 no
C8 C7 H72 108.1 no
H71 C7 H72 111.8 no
C7 C8 C9 109.4(3) yes
C7 C8 H81 111.8 no
C9 C8 H81 110.7 no
C7 C8 H82 107.7 no
C9 C8 H82 109.2 no
H81 C8 H82 108.0 no
C8 C9 C10 112.3(4) yes
C8 C9 H91 112.0 no
C10 C9 H91 104.9 no
C8 C9 H92 110.5 no
C10 C9 H92 108.0 no
H91 C9 H92 108.8 no
C9 C10 H101 109.1 no
C9 C10 H102 109.4 no
H101 C10 H102 109.5 no
C9 C10 H103 109.9 no
H101 C10 H103 109.5 no
H102 C10 H103 109.5 no
N7 C11 C12 115.0(3) yes
N7 C11 H111 107.5 no
C12 C11 H111 102.8 no
N7 C11 H112 105.3 no
C12 C11 H112 111.6 no
H111 C11 H112 114.9 no
C11 C12 C13 114.9(4) yes
C11 C12 H121 101.0 no
C13 C12 H121 106.7 no
C11 C12 H122 117.5 no
C13 C12 H122 103.9 no
H121 C12 H122 112.6 no
C12 C13 C14 115.0(5) yes
C12 C13 H131 106.9 no
C14 C13 H131 108.1 no
C12 C13 H132 109.0 no
C14 C13 H132 108.3 no
H131 C13 H132 109.5 no
C13 C14 H141 109.1 no
C13 C14 H142 108.9 no
H141 C14 H142 109.5 no
C13 C14 H143 110.4 no
H141 C14 H143 109.5 no
H142 C14 H143 109.5 no
N7 C15 C16 115.8(3) yes
N7 C15 H151 106.3 no
C16 C15 H151 108.3 no
N7 C15 H152 109.5 no
C16 C15 H152 109.8 no
H151 C15 H152 106.8 no
C15 C16 C17 111.5(4) yes
C15 C16 H161 108.7 no
C17 C16 H161 113.0 no
C15 C16 H162 109.1 no
C17 C16 H162 107.9 no
H161 C16 H162 106.4 no
C16 C17 C18 112.8(5) yes
C16 C17 H171 110.0 no
C18 C17 H171 105.3 no
C16 C17 H172 107.9 no
C18 C17 H172 112.1 no
H171 C17 H172 108.8 no
C17 C18 H181 109.6 no
C17 C18 H182 110.3 no
H181 C18 H182 109.5 no
C17 C18 H183 108.6 no
H181 C18 H183 109.5 no
H182 C18 H183 109.5 no
N7 C19 C20 115.6(3) yes
N7 C19 H191 109.7 no
C20 C19 H191 105.2 no
N7 C19 H192 105.6 no
C20 C19 H192 110.4 no
H191 C19 H192 110.3 no
C19 C20 C21 110.5(5) yes
C19 C20 H201 108.7 no
C21 C20 H201 110.8 no
C19 C20 H202 108.8 no
C21 C20 H202 107.7 no
H201 C20 H202 110.4 no
C20 C21 C22 117.6(12) yes
C20 C21 H211 103.0 no
C22 C21 H211 59.7 no
C20 C21 H212 108.9 no
C22 C21 H212 133.4 no
H211 C21 H212 108.1 no
C21 C22 H221 111.3 no
C21 C22 H222 109.2 no
H221 C22 H222 109.5 no
C21 C22 H223 107.9 no
H221 C22 H223 109.5 no
H222 C22 H223 109.5 no
N8 C23 C24 116.6(2) yes
N8 C23 H231 107.2 no
C24 C23 H231 99.8 no
N8 C23 H232 111.2 no
C24 C23 H232 106.2 no
H231 C23 H232 115.6 no
C23 C24 C25 109.2(3) yes
C23 C24 H241 106.6 no
C25 C24 H241 105.4 no
C23 C24 H242 110.2 no
C25 C24 H242 110.1 no
H241 C24 H242 115.0 no
C24 C25 C26 114.3(3) yes
C24 C25 H251 109.1 no
C26 C25 H251 106.6 no
C24 C25 H252 104.7 no
C26 C25 H252 106.0 no
H251 C25 H252 116.5 no
C25 C26 H261 112.1 no
C25 C26 H262 104.2 no
H261 C26 H262 111.1 no
C25 C26 H263 106.7 no
H261 C26 H263 110.8 no
H262 C26 H263 111.7 no
N8 C27 C28 115.9(2) yes
N8 C27 H271 106.0 no
C28 C27 H271 110.3 no
N8 C27 H272 103.5 no
C28 C27 H272 111.0 no
H271 C27 H272 109.8 no
C27 C28 C29 110.9(3) yes
C27 C28 H281 112.3 no
C29 C28 H281 106.0 no
C27 C28 H282 114.6 no
C29 C28 H282 101.1 no
H281 C28 H282 111.1 no
C28 C29 C30 115.7(3) yes
C28 C29 H291 110.3 no
C30 C29 H291 114.4 no
C28 C29 H292 97.9 no
C30 C29 H292 109.9 no
H291 C29 H292 107.1 no
C29 C30 H301 111.3 no
C29 C30 H302 108.7 no
H301 C30 H302 110.0 no
C29 C30 H303 108.0 no
H301 C30 H303 110.1 no
H302 C30 H303 108.7 no
N8 C31 C32 115.9(2) yes
N8 C31 H311 106.5 no
C32 C31 H311 106.9 no
N8 C31 H312 105.5 no
C32 C31 H312 109.6 no
H311 C31 H312 112.6 no
C31 C32 C33 110.5(3) yes
C31 C32 H321 108.9 no
C33 C32 H321 108.5 no
C31 C32 H322 110.7 no
C33 C32 H322 107.5 no
H321 C32 H322 110.6 no
C32 C33 C34 113.9(4) yes
C32 C33 H331 112.6 no
C34 C33 H331 110.0 no
C32 C33 H332 107.1 no
C34 C33 H332 104.7 no
H331 C33 H332 108.1 no
C33 C34 H341 109.3 no
C33 C34 H342 108.6 no
H341 C34 H342 109.5 no
C33 C34 H343 110.5 no
H341 C34 H343 109.5 no
H342 C34 H343 109.5 no
N8 C35 C36 116.1(2) yes
N8 C35 H351 106.4 no
C36 C35 H351 110.3 no
N8 C35 H352 107.3 no
C36 C35 H352 104.9 no
H351 C35 H352 111.9 no
C35 C36 C37 110.7(3) yes
C35 C36 H361 110.3 no
C37 C36 H361 110.5 no
C35 C36 H362 111.2 no
C37 C36 H362 112.3 no
H361 C36 H362 101.5 no
C36 C37 C38 112.1(3) yes
C36 C37 H371 103.3 no
C38 C37 H371 111.6 no
C36 C37 H372 110.7 no
C38 C37 H372 107.4 no
H371 C37 H372 111.8 no
C37 C38 H381 106.9 no
C37 C38 H382 111.5 no
H381 C38 H382 110.0 no
C37 C38 H383 111.4 no
H381 C38 H383 107.5 no
H382 C38 H383 109.4 no
N9 C39 C40 115.7(3) yes
N9 C39 H391 107.0 no
C40 C39 H391 112.6 no
N9 C39 H392 109.0 no
C40 C39 H392 105.0 no
H391 C39 H392 107.1 no
C39 C40 C41 112.3(3) yes
C39 C40 H401 108.7 no
C41 C40 H401 111.3 no
C39 C40 H402 106.4 no
C41 C40 H402 112.5 no
H401 C40 H402 105.2 no
C40 C41 C42 113.6(4) yes
C40 C41 H411 108.2 no
C42 C41 H411 106.7 no
C40 C41 H412 112.3 no
C42 C41 H412 108.1 no
H411 C41 H412 107.7 no
C41 C42 H421 111.9 no
C41 C42 H422 107.2 no
H421 C42 H422 111.9 no
C41 C42 H423 105.2 no
H421 C42 H423 109.1 no
H422 C42 H423 111.3 no
N9 C43 C44 116.5(3) yes
N9 C43 H431 109.5 no
C44 C43 H431 106.6 no
N9 C43 H432 103.4 no
C44 C43 H432 106.8 no
H431 C43 H432 114.2 no
C43 C44 C45 110.0(4) yes
C43 C44 H441 109.7 no
C45 C44 H441 112.7 no
C43 C44 H442 106.6 no
C45 C44 H442 110.0 no
H441 C44 H442 107.6 no
C44 C45 C46 117.4(5) yes
C44 C45 H451 105.6 no
C46 C45 H451 95.8 no
C44 C45 H452 105.2 no
C46 C45 H452 121.8 no
H451 C45 H452 109.5 no
C45 C46 H461 110.2 no
C45 C46 H462 108.2 no
H461 C46 H462 109.5 no
C45 C46 H463 110.0 no
H461 C46 H463 109.5 no
H462 C46 H463 109.5 no
N9 C47 C48 115.3(3) yes
N9 C47 H471 102.3 no
C48 C47 H471 107.6 no
N9 C47 H472 109.0 no
C48 C47 H472 110.8 no
H471 C47 H472 111.5 no
C47 C48 C49 111.7(3) yes
C47 C48 H481 102.9 no
C49 C48 H481 108.8 no
C47 C48 H482 112.2 no
C49 C48 H482 106.6 no
H481 C48 H482 114.8 no
C48 C49 C50 113.8(4) yes
C48 C49 H491 106.8 no
C50 C49 H491 110.8 no
C48 C49 H492 106.6 no
C50 C49 H492 108.6 no
H491 C49 H492 110.1 no
C49 C50 H501 109.8 no
C49 C50 H502 108.2 no
H501 C50 H502 109.5 no
C49 C50 H503 110.3 no
H501 C50 H503 109.5 no
H502 C50 H503 109.5 no
N9 C51 C52 116.5(3) yes
N9 C51 H511 111.6 no
C52 C51 H511 108.4 no
N9 C51 H512 104.2 no
C52 C51 H512 106.0 no
H511 C51 H512 109.7 no
C51 C52 C53 110.8(3) yes
C51 C52 H521 101.6 no
C53 C52 H521 107.9 no
C51 C52 H522 116.8 no
C53 C52 H522 114.2 no
H521 C52 H522 104.1 no
C52 C53 C54 113.6(4) yes
C52 C53 H531 110.0 no
C54 C53 H531 109.1 no
C52 C53 H532 107.6 no
C54 C53 H532 106.3 no
H531 C53 H532 110.2 no
C53 C54 H541 109.9 no
C53 C54 H542 109.2 no
H541 C54 H542 109.5 no
C53 C54 H543 109.4 no
H541 C54 H543 109.5 no
H542 C54 H543 109.5 no
C45 C55 H452 44.5 no
C45 C55 H551 108.3 no
H452 C55 H551 108.9 no
C45 C55 H552 109.4 no
H452 C55 H552 139.4 no
H551 C55 H552 109.5 no
C45 C55 H553 110.6 no
H452 C55 H553 68.9 no
H551 C55 H553 109.5 no
H552 C55 H553 109.5 no
C21 C56 H561 109.3 no
C21 C56 H562 109.3 no
H561 C56 H562 109.5 no
C21 C56 H563 109.7 no
H561 C56 H563 109.5 no
H562 C56 H563 109.5 no
C55 H452 C45 84.6 no

loop_
_geom_bond_atom_site_label_1
_geom_bond_atom_site_label_2
_geom_bond_distance
_geom_bond_publ_flag
Eu1 N1 2.379(3) yes
Eu1 N2 2.395(3) yes
Eu1 N3 2.382(3) yes
Eu1 N4 2.387(3) yes
Eu1 N5 2.405(3) yes
Eu1 N6 2.381(3) yes
S1 C1 1.605(4) yes
S2 C2 1.598(4) yes
S3 C3 1.596(4) yes
S4 C4 1.605(3) yes
S5 C5 1.605(4) yes
S6 C6 1.596(4) yes
N1 C1 1.147(4) yes
N2 C2 1.151(4) yes
N3 C3 1.148(4) yes
N4 C4 1.146(4) yes
N5 C5 1.154(4) yes
N6 C6 1.151(4) yes
N7 C7 1.515(4) yes
N7 C11 1.525(5) yes
N7 C15 1.529(4) yes
N7 C19 1.507(5) yes
N8 C23 1.525(3) yes
N8 C27 1.528(4) yes
N8 C31 1.520(4) yes
N8 C35 1.517(4) yes
N9 C39 1.524(4) yes
N9 C43 1.520(4) yes
N9 C47 1.517(4) yes
N9 C51 1.518(4) yes
C7 C8 1.512(5) yes
C7 H71 1.006 no
C7 H72 0.950 no
C8 C9 1.511(6) yes
C8 H81 0.957 no
C8 H82 0.978 no
C9 C10 1.498(7) yes
C9 H91 0.974 no
C9 H92 0.969 no
C10 H101 0.950 no
C10 H102 0.950 no
C10 H103 0.950 no
C11 C12 1.516(6) yes
C11 H111 0.972 no
C11 H112 0.971 no
C12 C13 1.441(6) yes
C12 H121 1.002 no
C12 H122 0.983 no
C13 C14 1.476(8) yes
C13 H131 0.950 no
C13 H132 0.950 no
C14 H141 0.950 no
C14 H142 0.950 no
C14 H143 0.950 no
C15 C16 1.506(5) yes
C15 H151 0.978 no
C15 H152 0.985 no
C16 C17 1.514(6) yes
C16 H161 0.941 no
C16 H162 0.980 no
C17 C18 1.523(7) yes
C17 H171 0.961 no
C17 H172 0.984 no
C18 H181 0.950 no
C18 H182 0.950 no
C18 H183 0.950 no
C19 C20 1.499(6) yes
C19 H191 0.969 no
C19 H192 1.011 no
C20 C21 1.499(7) yes
C20 H201 0.971 no
C20 H202 0.993 no
C21 C22 1.447(17) yes
C21 H211 1.019 no
C21 H212 0.896 no
C22 H221 0.950 no
C22 H222 0.950 no
C22 H223 0.950 no
C23 C24 1.501(4) yes
C23 H231 0.990 no
C23 H232 0.968 no
C24 C25 1.517(4) yes
C24 H241 0.985 no
C24 H242 0.961 no
C25 C26 1.490(5) yes
C25 H251 1.002 no
C25 H252 0.961 no
C26 H261 0.954 no
C26 H262 0.972 no
C26 H263 0.982 no
C27 C28 1.503(4) yes
C27 H271 0.978 no
C27 H272 0.976 no
C28 C29 1.533(5) yes
C28 H281 0.989 no
C28 H282 0.985 no
C29 C30 1.478(5) yes
C29 H291 0.992 no
C29 H292 0.992 no
C30 H301 0.971 no
C30 H302 0.967 no
C30 H303 0.953 no
C31 C32 1.509(4) yes
C31 H311 1.006 no
C31 H312 0.944 no
C32 C33 1.512(5) yes
C32 H321 0.966 no
C32 H322 0.937 no
C33 C34 1.479(6) yes
C33 H331 0.946 no
C33 H332 0.966 no
C34 H341 0.950 no
C34 H342 0.950 no
C34 H343 0.950 no
C35 C36 1.514(4) yes
C35 H351 0.974 no
C35 H352 0.979 no
C36 C37 1.513(4) yes
C36 H361 0.967 no
C36 H362 0.968 no
C37 C38 1.509(5) yes
C37 H371 0.973 no
C37 H372 0.989 no
C38 H381 0.968 no
C38 H382 0.967 no
C38 H383 0.958 no
C39 C40 1.507(5) yes
C39 H391 0.938 no
C39 H392 0.994 no
C40 C41 1.492(5) yes
C40 H401 0.961 no
C40 H402 0.990 no
C41 C42 1.491(6) yes
C41 H411 0.918 no
C41 H412 0.954 no
C42 H421 0.986 no
C42 H422 0.966 no
C42 H423 0.988 no
C43 C44 1.510(5) yes
C43 H431 1.004 no
C43 H432 0.996 no
C44 C45 1.519(5) yes
C44 H441 0.942 no
C44 H442 0.977 no
C45 C46 1.366(9) yes
C45 H451 0.950 no
C45 H452 0.950 no
C46 H461 0.950 no
C46 H462 0.950 no
C46 H463 0.950 no
C47 C48 1.505(5) yes
C47 H471 0.956 no
C47 H472 1.019 no
C48 C49 1.499(5) yes
C48 H481 0.997 no
C48 H482 0.992 no
C49 C50 1.484(7) yes
C49 H491 0.977 no
C49 H492 0.999 no
C50 H501 0.950 no
C50 H502 0.950 no
C50 H503 0.950 no
C51 C52 1.515(5) yes
C51 H511 0.952 no
C51 H512 0.979 no
C52 C53 1.497(5) yes
C52 H521 0.980 no
C52 H522 0.965 no
C53 C54 1.500(6) yes
C53 H531 0.986 no
C53 H532 0.991 no
C54 H541 0.950 no
C54 H542 0.950 no
C54 H543 0.950 no
C55 H452 1.051 no
C55 H551 0.950 no
C55 H552 0.950 no
C55 H553 0.950 no
C56 H561 0.950 no
C56 H562 0.950 no
C56 H563 0.950 no
